data_4031567
loop_
_publ_author_name
'Albano, V.G.'
'Ciani, G.'
'Martinengo, S.'

_publ_section_title
;
 The twinned and disordered crystal structure of tetrahedral
 tri-mue-carbonylenneacarbonyldicobaltdiiridium
;
_journal_name_full 'Journal of Organometallic Chemistry'
_journal_page_first 265
_journal_page_last 272
_journal_volume 78
_journal_year 1974
_chemical_formula_sum 'C12 Co2.04 Ir1.96 O12'
_chemical_name_systematic 'Co2.04 Ir1.96 (C O)12'
_space_group_IT_number 14
_symmetry_space_group_name_Hall '-P 2ybc'
_symmetry_space_group_name_H-M 'P 1 21/c 1'
_cell_angle_alpha 90
_cell_angle_beta 90
_cell_angle_gamma 90
_cell_formula_units_Z 4
_cell_length_a 9.12
_cell_length_b 11.62
_cell_length_c 17.31
_cell_volume 1834.417
_citation_journal_id_ASTM JORCAI
_cod_data_source_file Albano_JORCAI_1974_1784.cif
_cod_data_source_block C12Co2.04Ir1.96O12
_cod_database_code 4031567

loop_
_symmetry_equiv_pos_as_xyz
x,y,z
-x,y+1/2,-z+1/2
-x,-y,-z
x,-y-1/2,z-1/2

loop_
_atom_site_label
_atom_site_type_symbol
_atom_site_fract_x
_atom_site_fract_y
_atom_site_fract_z
_atom_site_occupancy
_atom_site_U_iso_or_equiv
C12 C+2 0.46 0.355 0.054 1 0.0
O5 O-2 0.982 0.096 0.256 1 0.0
O7 O-2 0.64 0.134 -0.032 1 0.0
O4 O-2 1.145 0.365 0.171 1 0.0
Ir4 Ir 0.7334 0.2483 0.24 0.27 0.0
Ir2 Ir 0.7995 0.1276 0.1152 0.16 0.0
C4 C+2 1.02 0.368 0.166 1 0.0
Co3 Co 0.5648 0.2535 0.1178 0.3 0.0
O8 O-2 0.596 0.107 0.362 1 0.0
O2 O-2 0.905 0.388 0.35 1 0.0
C1 C+2 0.862 0.368 0.013 1 0.0
C3 C+2 0.767 0.513 0.14 1 0.0
C8 C+2 0.644 0.176 0.309 1 0.0
Co2 Co 0.7995 0.1276 0.1152 0.84 0.0
O3 O-2 0.73 0.599 0.159 1 0.0
O10 O-2 0.32 0.088 0.16 1 0.0
O6 O-2 1.081 0.124 0.026 1 0.0
Ir1 Ir 0.8325 0.3513 0.1173 0.83 0.0
O11 O-2 0.473 0.416 0.252 1 0.0
Co4 Co 0.7334 0.2483 0.24 0.73 0.0
C6 C+2 0.974 0.123 0.066 1 0.0
C7 C+2 0.667 0.14 0.031 1 0.0
C10 C+2 0.399 0.147 0.134 1 0.0
O1 O-2 0.881 0.379 -0.055 1 0.0
C11 C+2 0.564 0.34 0.222 1 0.0
C9 C+2 0.746 -0.028 0.11 1 0.0
C2 C+2 0.83 0.346 0.301 1 0.0
O9 O-2 0.736 -0.116 0.126 1 0.0
C5 C+2 0.891 0.132 0.212 1 0.0
Ir3 Ir 0.5648 0.2535 0.1178 0.7 0.0
O12 O-2 0.38 0.41 0.023 1 0.0
Co1 Co 0.8325 0.3513 0.1173 0.17 0.0
